data_4038569
loop_
_publ_author_name
'Bonepally, Karunakar Reddy'
'Takahashi, Norihito'
'Matsuoka, Naoya'
'Koi, Hikari'
'Mizoguchi, Haruki'
'Hiruma, Takahisa'
'Ochiai, Kyohei'
'Suzuki, Shun'
'Yamagishi, Yutaka'
'Oikawa, Hideaki'
'Ishiyama, Aki'
'Hokari, Rei'
'Iwatsuki, Masato'
'Otoguro, Kazuhiko'
'Omura, Satoshi'
'Kato, Nobutaka'
'Oguri, Hiroki'

_publ_section_title
;
 Rapid and Systematic Exploration of Chemical Space Relevant to
 Artemisinins: Anti-malarial Activities of Skeletally Diversified
 Tetracyclic Peroxides and 6-Aza-artemisinins.
;
_journal_name_full 'The Journal of organic chemistry'
_journal_paper_doi 10.1021/acs.joc.0c01017
_journal_year 2020
_chemical_compound_source synthetic
_chemical_formula_moiety 'C19 H20 Br N O6'
_chemical_formula_sum 'C19 H20 Br N O6'
_chemical_formula_weight 438.27
_chemical_name_systematic '9-desmethyl-6-aza(pBrbenzoylated)-artemisinin '
_space_group_IT_number 4
_space_group_name_Hall 'P 2yb'
_space_group_name_H-M_alt 'P 1 21 1'
_symmetry_cell_setting monoclinic
_symmetry_Int_Tables_number 4
_symmetry_space_group_name_Hall 'P 2yb'
_symmetry_space_group_name_H-M 'P 1 21 1'
_atom_sites_solution_hydrogens geom
_atom_sites_solution_primary direct
_atom_sites_solution_secondary difmap
_audit_block_doi 10.5517/ccdc.csd.cc1mqbj6
_audit_update_record
;
2016-10-21 deposited with the CCDC.	2020-04-28 downloaded from the CCDC.
;
_cell_angle_alpha 90.0000
_cell_angle_beta 95.873(7)
_cell_angle_gamma 90.0000
_cell_formula_units_Z 2
_cell_length_a 8.7395(6)
_cell_length_b 8.7830(6)
_cell_length_c 11.9719(9)
_cell_measurement_reflns_used 9457
_cell_measurement_temperature 293
_cell_measurement_theta_max 27.54
_cell_measurement_theta_min 3.04
_cell_volume 914.13(11)
_computing_cell_refinement 'CrystalClear-SM Auto 2.0 r15'
_computing_data_collection 'CrystalClear-SM Auto 2.0 r15 (Rigaku, 2011)'
_computing_data_reduction 'CrystalClear-SM Auto 2.0 r15'
_computing_molecular_graphics 'CrystalStructure 4.0'
_computing_publication_material 'CrystalStructure 4.0 (Rigaku, 2010)'
_computing_structure_refinement 'CRYSTALS (Carruthers, et al., 1999)'
_computing_structure_solution 'SIR92 (Altomare, et al., 1994)'
_diffrn_ambient_temperature 293
_diffrn_detector_area_resol_mean 6.849
_diffrn_measured_fraction_theta_full 0.996
_diffrn_measured_fraction_theta_max 0.996
_diffrn_measurement_device_type 'Rigaku XtaLAB mini'
_diffrn_measurement_method \w
_diffrn_radiation_type 'Mo K\a'
_diffrn_radiation_wavelength 0.71075
_diffrn_reflns_av_R_equivalents 0.0311
_diffrn_reflns_limit_h_max 11
_diffrn_reflns_limit_h_min -11
_diffrn_reflns_limit_k_max 11
_diffrn_reflns_limit_k_min -11
_diffrn_reflns_limit_l_max 15
_diffrn_reflns_limit_l_min -15
_diffrn_reflns_number 9682
_diffrn_reflns_theta_full 27.49
_diffrn_reflns_theta_max 27.49
_diffrn_standards_number 0
_exptl_absorpt_coefficient_mu 2.292
_exptl_absorpt_correction_T_max 0.201
_exptl_absorpt_correction_T_min 0.128
_exptl_absorpt_correction_type multi-scan
_exptl_absorpt_process_details 'REQAB (Rigaku, 1998)'
_exptl_crystal_colour Colorless
_exptl_crystal_density_diffrn 1.592
_exptl_crystal_density_method 'not measured'
_exptl_crystal_description Prism
_exptl_crystal_F_000 448.00
_exptl_crystal_size_max 1.200
_exptl_crystal_size_mid 0.900
_exptl_crystal_size_min 0.700
_refine_diff_density_max 1.100
_refine_diff_density_min -1.230
_refine_ls_extinction_method none
_refine_ls_goodness_of_fit_ref 1.009
_refine_ls_hydrogen_treatment constr
_refine_ls_number_parameters 264
_refine_ls_number_reflns 4155
_refine_ls_R_factor_gt 0.0316
_refine_ls_shift/su_max 0.000
_refine_ls_structure_factor_coef Fsqd
_refine_ls_weighting_details 'w = 1/[0.0002Fo^2^ + 1.0000\s(Fo^2^)]/(4Fo^2^)'
_refine_ls_weighting_scheme calc
_refine_ls_wR_factor_ref 0.0695
_reflns_number_gt 3864
_reflns_number_total 4155
_reflns_threshold_expression F^2^>2.0\s(F^2^)
_cod_data_source_file jo0c01017_si_003.cif
_cod_data_source_block User-defined
_cod_database_code 4038569

loop_
_symmetry_equiv_pos_site_id
_symmetry_equiv_pos_as_xyz
1 +X,+Y,+Z
2 -X,1/2+Y,-Z

loop_
_atom_site_label
_atom_site_type_symbol
_atom_site_fract_x
_atom_site_fract_y
_atom_site_fract_z
_atom_site_U_iso_or_equiv
_atom_site_adp_type
_atom_site_occupancy
_atom_site_symmetry_multiplicity
_atom_site_calc_flag
_atom_site_refinement_flags
_atom_site_disorder_assembly
_atom_site_disorder_group
Br1 Br 1.18128(3) 0.40541(5) 0.74523(2) 0.03702(8) Uani 1.0 2 d . . .
O1 O 0.5168(3) 0.1150(2) 0.48652(16) 0.0334(6) Uani 1.0 2 d . . .
O2 O 0.11410(17) 0.29360(18) 0.10957(13) 0.0197(4) Uani 1.0 2 d . . .
O3 O 0.29199(19) 0.71968(19) -0.00279(14) 0.0245(5) Uani 1.0 2 d . . .
O4 O 0.32628(18) 0.21901(18) 0.02148(12) 0.0171(5) Uani 1.0 2 d . . .
O5 O 0.34516(19) 0.47718(18) 0.01473(12) 0.0197(4) Uani 1.0 2 d . . .
O7 O 0.20189(17) 0.36705(17) 0.20792(12) 0.0176(5) Uani 1.0 2 d . . .
N8 N 0.5757(2) 0.2500(3) 0.33575(15) 0.0160(5) Uani 1.0 2 d . . .
C1 C 0.3339(3) 0.6171(3) 0.0594(2) 0.0172(6) Uani 1.0 2 d . . .
C10 C 0.7862(3) 0.4039(4) 0.52309(16) 0.0206(5) Uani 1.0 2 d . . .
C11 C 0.4380(3) 0.5029(3) 0.24852(18) 0.0171(6) Uani 1.0 2 d . . .
C12 C 0.4039(3) 0.0661(3) 0.2205(2) 0.0202(6) Uani 1.0 2 d . . .
C13 C 0.6153(3) 0.4955(3) 0.24590(19) 0.0207(7) Uani 1.0 2 d . . .
C14 C 0.3663(3) 0.3557(3) 0.20152(17) 0.0132(5) Uani 1.0 2 d . . .
C15 C 0.4206(3) 0.2203(3) 0.27929(18) 0.0151(6) Uani 1.0 2 d . . .
C16 C 0.3973(3) 0.3413(3) 0.07852(17) 0.0149(6) Uani 1.0 2 d . . .
C17 C 1.0097(3) 0.3401(3) 0.64682(19) 0.0213(6) Uani 1.0 2 d . . .
C18 C 0.9168(3) 0.4491(3) 0.59207(18) 0.0214(6) Uani 1.0 2 d . . .
C19 C 0.6786(3) 0.3356(3) 0.27117(19) 0.0195(6) Uani 1.0 2 d . . .
C20 C 0.0801(3) 0.1027(3) -0.0211(2) 0.0246(7) Uani 1.0 2 d . . .
C21 C 0.9765(3) 0.1862(3) 0.6357(2) 0.0235(7) Uani 1.0 2 d . . .
C22 C 0.6065(3) 0.1986(3) 0.44240(18) 0.0199(6) Uani 1.0 2 d . . .
C23 C 0.8464(3) 0.1422(3) 0.56667(19) 0.0202(6) Uani 1.0 2 d . . .
C24 C 0.7523(3) 0.2497(3) 0.50894(18) 0.0185(6) Uani 1.0 2 d . . .
C25 C 0.2415(3) 0.0462(3) 0.1614(2) 0.0206(6) Uani 1.0 2 d . . .
C26 C 0.3680(3) 0.6389(3) 0.1844(2) 0.0222(7) Uani 1.0 2 d . . .
C27 C 0.1925(3) 0.1655(3) 0.07111(19) 0.0171(6) Uani 1.0 2 d . . .
H1 H 0.7216 0.4767 0.4870 0.0244 Uiso 1.0 2 calc R . .
H2 H 0.4169 0.5120 0.3271 0.0203 Uiso 1.0 2 calc R . .
H3 H 0.4775 0.0626 0.1641 0.0236 Uiso 1.0 2 calc R . .
H4 H 0.4272 -0.0154 0.2755 0.0237 Uiso 1.0 2 calc R . .
H5 H 0.6395 0.5258 0.1709 0.0243 Uiso 1.0 2 calc R . .
H6 H 0.6645 0.5662 0.3019 0.0246 Uiso 1.0 2 calc R . .
H7 H 0.3514 0.2170 0.3387 0.0178 Uiso 1.0 2 calc R . .
H8 H 0.5086 0.3315 0.0760 0.0178 Uiso 1.0 2 calc R . .
H9 H 0.9418 0.5516 0.6012 0.0258 Uiso 1.0 2 calc R . .
H10 H 0.7784 0.3367 0.3166 0.0234 Uiso 1.0 2 calc R . .
H11 H 0.6877 0.2763 0.2028 0.0230 Uiso 1.0 2 calc R . .
H12 H -0.0110 0.0639 0.0110 0.0287 Uiso 1.0 2 calc R . .
H13 H 0.0494 0.1837 -0.0751 0.0290 Uiso 1.0 2 calc R . .
H14 H 0.1286 0.0198 -0.0595 0.0288 Uiso 1.0 2 calc R . .
H15 H 1.0402 0.1143 0.6739 0.0276 Uiso 1.0 2 calc R . .
H16 H 0.8223 0.0393 0.5588 0.0238 Uiso 1.0 2 calc R . .
H17 H 0.2346 -0.0543 0.1258 0.0245 Uiso 1.0 2 calc R . .
H18 H 0.1696 0.0515 0.2190 0.0243 Uiso 1.0 2 calc R . .
H19 H 0.4392 0.7250 0.1959 0.0265 Uiso 1.0 2 calc R . .
H20 H 0.2707 0.6645 0.2140 0.0262 Uiso 1.0 2 calc R . .

loop_
_atom_site_aniso_label
_atom_site_aniso_U_11
_atom_site_aniso_U_22
_atom_site_aniso_U_33
_atom_site_aniso_U_12
_atom_site_aniso_U_13
_atom_site_aniso_U_23
Br1 0.02598(13) 0.03718(16) 0.04349(15) -0.00453(13) -0.01772(11) -0.00199(14)
O1 0.0259(10) 0.0461(15) 0.0260(10) -0.0124(10) -0.0076(8) 0.0170(10)
O2 0.0148(8) 0.0207(9) 0.0222(8) -0.0001(7) -0.0047(7) -0.0045(7)
O3 0.0210(9) 0.0246(10) 0.0272(9) -0.0009(8) -0.0003(8) 0.0121(8)
O4 0.0173(9) 0.0197(9) 0.0140(8) -0.0029(7) 0.0007(7) -0.0040(7)
O5 0.0237(9) 0.0220(9) 0.0128(7) -0.0035(7) -0.0013(7) 0.0038(7)
O7 0.0135(8) 0.0245(11) 0.0144(7) 0.0020(7) -0.0012(7) -0.0046(7)
N8 0.0142(10) 0.0183(10) 0.0143(9) -0.0003(8) -0.0047(8) 0.0030(8)
C1 0.0126(11) 0.0200(13) 0.0193(12) -0.0018(10) 0.0029(10) 0.0033(10)
C10 0.0207(11) 0.0243(11) 0.0161(9) 0.0071(13) -0.0018(9) 0.0029(12)
C11 0.0232(13) 0.0170(12) 0.0109(10) -0.0024(10) 0.0006(10) 0.0008(9)
C12 0.0223(13) 0.0149(12) 0.0219(12) 0.0004(10) -0.0048(11) 0.0033(10)
C13 0.0211(14) 0.0248(14) 0.0154(11) -0.0069(11) -0.0020(10) 0.0031(10)
C14 0.0112(10) 0.0165(11) 0.0116(10) 0.0004(8) -0.0009(9) 0.0005(8)
C15 0.0115(11) 0.0188(12) 0.0146(10) -0.0005(9) -0.0006(9) 0.0018(10)
C16 0.0136(11) 0.0170(11) 0.0139(10) -0.0018(9) -0.0001(9) -0.0017(9)
C17 0.0145(12) 0.0307(13) 0.0183(11) -0.0020(10) -0.0013(10) -0.0048(11)
C18 0.0224(12) 0.0241(14) 0.0173(10) -0.0006(10) 0.0009(10) -0.0008(10)
C19 0.0155(13) 0.0294(14) 0.0132(10) -0.0026(10) -0.0009(10) -0.0000(10)
C20 0.0212(13) 0.0250(14) 0.0256(13) -0.0033(11) -0.0066(11) -0.0010(11)
C21 0.0216(13) 0.0259(14) 0.0216(12) 0.0061(11) -0.0049(11) 0.0014(11)
C22 0.0176(12) 0.0255(14) 0.0156(11) -0.0011(11) -0.0024(10) 0.0032(10)
C23 0.0199(12) 0.0203(13) 0.0196(11) 0.0003(10) -0.0014(10) 0.0023(10)
C24 0.0168(12) 0.0264(14) 0.0123(10) 0.0000(10) 0.0012(10) 0.0012(10)
C25 0.0231(13) 0.0167(12) 0.0206(12) -0.0043(10) -0.0043(11) 0.0010(10)
C26 0.0284(14) 0.0162(13) 0.0215(12) 0.0010(11) 0.0002(11) -0.0017(10)
C27 0.0159(12) 0.0165(11) 0.0188(11) -0.0017(10) 0.0017(10) -0.0013(10)

loop_
_atom_type_symbol
_atom_type_description
_atom_type_scat_dispersion_real
_atom_type_scat_dispersion_imag
_atom_type_scat_source
Br Br -0.2901 2.4595
;
International Tables for Crystallography
(1992, Vol. C, Tables 4.2.6.8 and 6.1.1.4)
;
O O 0.0106 0.0060
;
International Tables for Crystallography
(1992, Vol. C, Tables 4.2.6.8 and 6.1.1.4)
;
N N 0.0061 0.0033
;
International Tables for Crystallography
(1992, Vol. C, Tables 4.2.6.8 and 6.1.1.4)
;
C C 0.0033 0.0016
;
International Tables for Crystallography
(1992, Vol. C, Tables 4.2.6.8 and 6.1.1.4)
;
H H 0.0000 0.0000
;
International Tables for Crystallography
(1992, Vol. C, Table 6.1.1.4)
;

loop_
_citation_id
_citation_doi
_citation_year
1 10.1021/acs.orglett.8b01987 2018

loop_
_geom_angle_atom_site_label_1
_geom_angle_atom_site_label_2
_geom_angle_atom_site_label_3
_geom_angle
_geom_angle_publ_flag
_geom_angle_site_symmetry_1
_geom_angle_site_symmetry_2
_geom_angle_site_symmetry_3
O7 O2 C27 111.99(15) yes . . .
C16 O4 C27 112.98(17) yes . . .
C1 O5 C16 124.59(17) yes . . .
O2 O7 C14 111.25(14) yes . . .
C15 N8 C19 115.93(17) yes . . .
C15 N8 C22 117.23(19) yes . . .
C19 N8 C22 126.83(19) yes . . .
O3 C1 O5 117.9(2) yes . . .
O3 C1 C26 122.4(2) yes . . .
O5 C1 C26 119.6(2) yes . . .
C18 C10 C24 120.0(3) yes . . .
C13 C11 C14 109.35(19) yes . . .
C13 C11 C26 112.0(2) yes . . .
C14 C11 C26 110.67(18) yes . . .
C15 C12 C25 110.81(19) yes . . .
C11 C13 C19 112.1(2) yes . . .
O7 C14 C11 107.19(18) yes . . .
O7 C14 C15 105.34(17) yes . . .
O7 C14 C16 109.31(16) yes . . .
C11 C14 C15 109.88(17) yes . . .
C11 C14 C16 108.66(18) yes . . .
C15 C14 C16 116.09(18) yes . . .
N8 C15 C12 114.12(19) yes . . .
N8 C15 C14 110.44(18) yes . . .
C12 C15 C14 113.17(18) yes . . .
O4 C16 O5 105.97(16) yes . . .
O4 C16 C14 115.11(19) yes . . .
O5 C16 C14 111.00(18) yes . . .
Br1 C17 C18 118.36(19) yes . . .
Br1 C17 C21 119.92(18) yes . . .
C18 C17 C21 121.6(2) yes . . .
C10 C18 C17 119.3(3) yes . . .
N8 C19 C13 110.47(19) yes . . .
C17 C21 C23 118.6(3) yes . . .
O1 C22 N8 121.9(2) yes . . .
O1 C22 C24 119.6(2) yes . . .
N8 C22 C24 118.5(2) yes . . .
C21 C23 C24 120.9(3) yes . . .
C10 C24 C22 120.9(2) yes . . .
C10 C24 C23 119.5(2) yes . . .
C22 C24 C23 119.2(2) yes . . .
C12 C25 C27 115.2(2) yes . . .
C1 C26 C11 115.6(2) yes . . .
O2 C27 O4 108.30(18) yes . . .
O2 C27 C20 103.19(18) yes . . .
O2 C27 C25 114.96(19) yes . . .
O4 C27 C20 108.23(19) yes . . .
O4 C27 C25 109.44(18) yes . . .
C20 C27 C25 112.4(2) yes . . .

loop_
_geom_bond_atom_site_label_1
_geom_bond_atom_site_label_2
_geom_bond_distance
_geom_bond_publ_flag
_geom_bond_site_symmetry_1
_geom_bond_site_symmetry_2
Br1 C17 1.898(3) yes . .
O1 C22 1.232(3) yes . .
O2 O7 1.485(2) yes . .
O2 C27 1.418(3) yes . .
O3 C1 1.202(3) yes . .
O4 C16 1.385(3) yes . .
O4 C27 1.443(3) yes . .
O5 C1 1.348(3) yes . .
O5 C16 1.464(3) yes . .
O7 C14 1.450(3) yes . .
N8 C15 1.475(3) yes . .
N8 C19 1.454(3) yes . .
N8 C22 1.355(3) yes . .
C1 C26 1.507(4) yes . .
C10 C18 1.396(3) yes . .
C10 C24 1.393(4) yes . .
C11 C13 1.554(4) yes . .
C11 C14 1.520(3) yes . .
C11 C26 1.515(4) yes . .
C12 C15 1.526(4) yes . .
C12 C25 1.530(4) yes . .
C13 C19 1.528(4) yes . .
C14 C15 1.555(3) yes . .
C14 C16 1.530(3) yes . .
C17 C18 1.377(4) yes . .
C17 C21 1.387(4) yes . .
C20 C27 1.505(4) yes . .
C21 C23 1.390(4) yes . .
C22 C24 1.500(3) yes . .
C23 C24 1.389(4) yes . .
C25 C27 1.535(4) yes . .
